data_7236434
loop_
_publ_author_name
'Lou, Xiaoding'
'Zhang, Mengshi'
'Zhao, Zujin'
'Min, Xuehong'
'Hakeem, Abdul'
'Huang, Fujian'
'Gao, Pengcheng'
'Xia, Fan'
'Tang, Ben Zhong'

_publ_section_title
;
 A photostable AIE fluorogen for lysosome-targetable imaging of living
 cells
;
_journal_issue 32
_journal_name_full 'Journal of Materials Chemistry B'
_journal_page_first 5412
_journal_paper_doi 10.1039/C6TB01293K
_journal_volume 4
_journal_year 2016
_chemical_formula_moiety 'C40 H33 N O3'
_chemical_formula_sum 'C40 H33 N O3'
_chemical_formula_weight 575.67
_space_group_IT_number 2
_space_group_name_Hall '-P 1'
_space_group_name_H-M_alt 'P -1'
_symmetry_cell_setting triclinic
_symmetry_space_group_name_H-M 'P -1'
_atom_sites_solution_hydrogens geom
_atom_sites_solution_primary direct
_atom_sites_solution_secondary difmap
_audit_creation_date 2013-01-24
_audit_creation_method
;
  Olex2 1.2-beta
  (compiled May  9 2012 12:37:22, GUI svn.r4230)
;
_audit_update_record
;
2015-09-28 deposited with the CCDC.
2016-07-12 downloaded from the CCDC.
;
_cell_angle_alpha 88.737(4)
_cell_angle_beta 75.181(4)
_cell_angle_gamma 63.066(5)
_cell_formula_units_Z 2
_cell_length_a 9.8545(4)
_cell_length_b 10.7534(5)
_cell_length_c 17.1587(8)
_cell_measurement_reflns_used 5922
_cell_measurement_temperature 173.0(3)
_cell_measurement_theta_max 71.6490
_cell_measurement_theta_min 5.0880
_cell_volume 1557.83(15)
_computing_cell_refinement
;
CrysAlisPro, Agilent Technologies,
Version 1.171.36.24 (release 03-12-2012 CrysAlis171 .NET)
(compiled Dec  3 2012,18:21:49)
;
_computing_data_collection
;
CrysAlisPro, Agilent Technologies,
Version 1.171.36.24 (release 03-12-2012 CrysAlis171 .NET)
(compiled Dec  3 2012,18:21:49)
;
_computing_data_reduction
;
CrysAlisPro, Agilent Technologies,
Version 1.171.36.24 (release 03-12-2012 CrysAlis171 .NET)
(compiled Dec  3 2012,18:21:49)
;
_computing_molecular_graphics
;
O. V. Dolomanov, L. J. Bourhis, R. J. Gildea, J. A. K. Howard and H. Puschmann,
OLEX2: a complete structure solution, refinement and analysis program.
J. Appl. Cryst. (2009). 42, 339-341.
;
_computing_publication_material
;
O. V. Dolomanov, L. J. Bourhis, R. J. Gildea, J. A. K. Howard and H. Puschmann,
OLEX2: a complete structure solution, refinement and analysis program.
J. Appl. Cryst. (2009). 42, 339-341.
;
_computing_structure_refinement
;
XL, G.M. Sheldrick, Acta Cryst.
(2008). A64, 112-122
;
_computing_structure_solution
;
XS, G.M. Sheldrick, Acta Cryst.
(2008). A64, 112-122
;
_diffrn_ambient_temperature 173.0(3)
_diffrn_detector_area_resol_mean 15.9578
_diffrn_measured_fraction_theta_full 0.9820
_diffrn_measured_fraction_theta_max 0.9802
_diffrn_measurement_details
;
#__ type_ start__ end____ width___ exp.time_
  1 omega   40.00   70.00   1.0000   18.0000
omega____ theta____ kappa____ phi______ frames
    -      110.0000  -25.0000 -120.0000 30

#__ type_ start__ end____ width___ exp.time_
  2 omega  -20.00   22.00   1.0000    3.0000
omega____ theta____ kappa____ phi______ frames
    -        0.0000   57.0000    0.0000 42

#__ type_ start__ end____ width___ exp.time_
  3 omega   33.00   69.00   1.0000    3.0000
omega____ theta____ kappa____ phi______ frames
    -        0.0000 -178.0000 -120.0000 36

#__ type_ start__ end____ width___ exp.time_
  4 omega   35.00   67.00   1.0000    3.0000
omega____ theta____ kappa____ phi______ frames
    -        0.0000   57.0000    0.0000 32

#__ type_ start__ end____ width___ exp.time_
  5 omega -102.00  -33.00   1.0000    6.0000
omega____ theta____ kappa____ phi______ frames
    -      -55.0000  125.0000  120.0000 69

#__ type_ start__ end____ width___ exp.time_
  6 omega  -17.00   64.00   1.0000    6.0000
omega____ theta____ kappa____ phi______ frames
    -       55.0000  -38.0000 -180.0000 81

#__ type_ start__ end____ width___ exp.time_
  7 omega   69.00  124.00   1.0000    6.0000
omega____ theta____ kappa____ phi______ frames
    -       55.0000   57.0000  150.0000 55

#__ type_ start__ end____ width___ exp.time_
  8 omega   73.00  114.00   1.0000    6.0000
omega____ theta____ kappa____ phi______ frames
    -       55.0000  125.0000 -120.0000 41

#__ type_ start__ end____ width___ exp.time_
  9 omega  -86.00    3.00   1.0000   18.0000
omega____ theta____ kappa____ phi______ frames
    -      -64.0000   64.0000   90.0000 89

#__ type_ start__ end____ width___ exp.time_
 10 omega  -60.00    5.00   1.0000   18.0000
omega____ theta____ kappa____ phi______ frames
    -      -64.0000   38.0000    0.0000 65

#__ type_ start__ end____ width___ exp.time_
 11 omega   39.00   66.00   1.0000   18.0000
omega____ theta____ kappa____ phi______ frames
    -      110.0000  -38.0000  -60.0000 27

#__ type_ start__ end____ width___ exp.time_
 12 omega   88.00  147.00   1.0000   18.0000
omega____ theta____ kappa____ phi______ frames
    -      110.0000  -92.0000  150.0000 59

#__ type_ start__ end____ width___ exp.time_
 13 omega   42.00   71.00   1.0000   18.0000
omega____ theta____ kappa____ phi______ frames
    -      110.0000  -25.0000  -30.0000 29

#__ type_ start__ end____ width___ exp.time_
 14 omega   37.00   62.00   1.0000   18.0000
omega____ theta____ kappa____ phi______ frames
    -      110.0000  -25.0000  -90.0000 25

#__ type_ start__ end____ width___ exp.time_
 15 omega   93.00  178.00   1.0000   18.0000
omega____ theta____ kappa____ phi______ frames
    -      110.0000   25.0000 -180.0000 85

#__ type_ start__ end____ width___ exp.time_
 16 omega   91.00  175.00   1.0000   18.0000
omega____ theta____ kappa____ phi______ frames
    -      110.0000   50.0000 -120.0000 84

#__ type_ start__ end____ width___ exp.time_
 17 omega   47.00   82.00   1.0000   18.0000
omega____ theta____ kappa____ phi______ frames
    -      110.0000  -50.0000  -30.0000 35

#__ type_ start__ end____ width___ exp.time_
 18 omega   37.00   72.00   1.0000   18.0000
omega____ theta____ kappa____ phi______ frames
    -      110.0000  -25.0000 -150.0000 35

#__ type_ start__ end____ width___ exp.time_
 19 omega   41.00   79.00   1.0000   18.0000
omega____ theta____ kappa____ phi______ frames
    -      110.0000  -50.0000  120.0000 38

#__ type_ start__ end____ width___ exp.time_
 20 omega   39.00   69.00   1.0000   18.0000
omega____ theta____ kappa____ phi______ frames
    -      110.0000  -38.0000  150.0000 30

#__ type_ start__ end____ width___ exp.time_
 21 omega   39.00   70.00   1.0000   18.0000
omega____ theta____ kappa____ phi______ frames
    -      110.0000  -25.0000   60.0000 31

#__ type_ start__ end____ width___ exp.time_
 22 omega   40.00   68.00   1.0000   18.0000
omega____ theta____ kappa____ phi______ frames
    -      110.0000  -92.0000  150.0000 28

#__ type_ start__ end____ width___ exp.time_
 23 omega   40.00   69.00   1.0000   18.0000
omega____ theta____ kappa____ phi______ frames
    -      110.0000  -25.0000    0.0000 29

#__ type_ start__ end____ width___ exp.time_
 24 omega   43.00  142.00   1.0000   18.0000
omega____ theta____ kappa____ phi______ frames
    -      110.0000  -93.0000  -45.2445 99

#__ type_ start__ end____ width___ exp.time_
 25 omega   40.00  149.00   1.0000   18.0000
omega____ theta____ kappa____ phi______ frames
    -      110.0000  -93.0000   94.6906 109
;
_diffrn_measurement_device 'kappa diffractometer'
_diffrn_measurement_device_type 'Xcalibur, Sapphire3, Gemini ultra'
_diffrn_measurement_method '\w scans'
_diffrn_orient_matrix_UB_11 -0.0564857000
_diffrn_orient_matrix_UB_12 0.1220590000
_diffrn_orient_matrix_UB_13 0.0653394000
_diffrn_orient_matrix_UB_21 0.0951872000
_diffrn_orient_matrix_UB_22 -0.1037772000
_diffrn_orient_matrix_UB_23 0.0524213000
_diffrn_orient_matrix_UB_31 0.1450101000
_diffrn_orient_matrix_UB_32 0.0215422000
_diffrn_orient_matrix_UB_33 -0.0413688000
_diffrn_radiation_monochromator mirror
_diffrn_radiation_probe x-ray
_diffrn_radiation_type CuK\a
_diffrn_radiation_wavelength 1.5418
_diffrn_reflns_av_R_equivalents 0.0242
_diffrn_reflns_av_unetI/netI 0.0294
_diffrn_reflns_limit_h_max 11
_diffrn_reflns_limit_h_min -7
_diffrn_reflns_limit_k_max 12
_diffrn_reflns_limit_k_min -9
_diffrn_reflns_limit_l_max 20
_diffrn_reflns_limit_l_min -19
_diffrn_reflns_number 8912
_diffrn_reflns_theta_full 66.50
_diffrn_reflns_theta_max 66.99
_diffrn_reflns_theta_min 4.64
_diffrn_source 'sealed X-ray tube'
_diffrn_source_current 35
_diffrn_source_power 1.75
_diffrn_source_target Cu
_diffrn_source_voltage 50
_exptl_absorpt_coefficient_mu 0.604
_exptl_absorpt_correction_T_max 1.00000
_exptl_absorpt_correction_T_min 0.72316
_exptl_absorpt_correction_type multi-scan
_exptl_absorpt_process_details
;
CrysAlisPro, Agilent Technologies,
Version 1.171.36.24 (release 03-12-2012 CrysAlis171 .NET)
(compiled Dec  3 2012,18:21:49)
Empirical absorption correction using spherical harmonics,
 implemented in SCALE3 ABSPACK scaling algorithm.
;
_exptl_crystal_colour_primary colourless
_exptl_crystal_density_diffrn 1.227
_exptl_crystal_density_method 'not measured'
_exptl_crystal_description plate
_exptl_crystal_F_000 608
_exptl_crystal_size_max 0.30
_exptl_crystal_size_mid 0.20
_exptl_crystal_size_min 0.05
_refine_diff_density_max 0.169
_refine_diff_density_min -0.267
_refine_diff_density_rms 0.038
_refine_ls_extinction_method none
_refine_ls_goodness_of_fit_ref 1.002
_refine_ls_hydrogen_treatment constr
_refine_ls_matrix_type full
_refine_ls_number_parameters 399
_refine_ls_number_reflns 5393
_refine_ls_number_restraints 0
_refine_ls_restrained_S_all 1.002
_refine_ls_R_factor_all 0.0402
_refine_ls_R_factor_gt 0.0372
_refine_ls_shift/su_max 0.000
_refine_ls_shift/su_mean 0.000
_refine_ls_structure_factor_coef Fsqd
_refine_ls_weighting_details 'calc w=1/[\s^2^(Fo^2^)+(0.0680P)^2^+0.1628P] where P=(Fo^2^+2Fc^2^)/3'
_refine_ls_weighting_scheme calc
_refine_ls_wR_factor_gt 0.1016
_refine_ls_wR_factor_ref 0.1046
_reflns_number_gt 4907
_reflns_number_total 5393
_reflns_threshold_expression >2sigma(I)
_cod_data_source_file c6tb01293k2.cif
_cod_data_source_block lou2cult
_cod_depositor_comments
;
The following automatic conversions were performed:

data item '_symmetry_cell_setting' value 'Triclinic' was changed to
'triclinic' in accordance with the
/home/saulius/struct/COD-crude-data/automatic-downloads/DataCite-retrospective/RSC/depositions/lib/dictionaries/cif_core.dic
dictionary named 'cif_core.dic' version 2.4.2 last updated on
2011-04-26.

Automatic conversion script
Id: cif_fix_values 6909 2019-04-08 15:41:33Z antanas 
;
_cod_original_cell_volume 1557.83(14)
_cod_original_sg_symbol_H-M P-1
_cod_database_code 7236434
_reflns_odcompleteness_completeness 98.20
_reflns_odcompleteness_iscentric 1
_reflns_odcompleteness_theta 68.13

loop_
_space_group_symop_id
_space_group_symop_operation_xyz
1 'x, y, z'
2 '-x, -y, -z'

loop_
_atom_site_label
_atom_site_type_symbol
_atom_site_fract_x
_atom_site_fract_y
_atom_site_fract_z
_atom_site_U_iso_or_equiv
_atom_site_adp_type
_atom_site_occupancy
_atom_site_symmetry_multiplicity
_atom_site_calc_flag
_atom_site_refinement_flags
O1 O 0.07980(10) 0.54876(10) 0.12288(6) 0.0440(2) Uani 1 1 d .
O2 O 0.29653(9) 0.55097(8) 0.13343(5) 0.03210(18) Uani 1 1 d .
O3 O 0.77578(13) 0.83709(11) 0.05758(6) 0.0533(3) Uani 1 1 d .
N1 N 0.74530(10) 0.59301(10) 0.15597(6) 0.0318(2) Uani 1 1 d .
H1 H 0.8486 0.5544 0.1474 0.038 Uiso 1 1 calc R
C1 C 0.22386(13) 0.48658(12) 0.10400(7) 0.0331(2) Uani 1 1 d .
C2 C 0.32311(14) 0.35446(12) 0.05499(7) 0.0352(3) Uani 1 1 d .
H2 H 0.2749 0.3086 0.0342 0.042 Uiso 1 1 calc R
C3 C 0.48287(14) 0.29277(12) 0.03730(7) 0.0329(2) Uani 1 1 d .
C4 C 0.55618(13) 0.36263(11) 0.06844(6) 0.0290(2) Uani 1 1 d .
C5 C 0.45933(12) 0.49172(11) 0.11568(6) 0.0273(2) Uani 1 1 d .
C6 C 0.72107(13) 0.31172(12) 0.05430(7) 0.0329(2) Uani 1 1 d .
H6 H 0.7914 0.2233 0.0234 0.040 Uiso 1 1 calc R
C7 C 0.78235(13) 0.38599(12) 0.08381(7) 0.0326(2) Uani 1 1 d .
H7 H 0.8939 0.3486 0.0731 0.039 Uiso 1 1 calc R
C8 C 0.68127(12) 0.51819(11) 0.13020(6) 0.0283(2) Uani 1 1 d .
C9 C 0.51708(12) 0.56860(11) 0.14729(6) 0.0283(2) Uani 1 1 d .
H9 H 0.4463 0.6548 0.1803 0.034 Uiso 1 1 calc R
C10 C 0.58336(17) 0.15596(13) -0.01588(8) 0.0445(3) Uani 1 1 d .
H10A H 0.6538 0.1684 -0.0637 0.067 Uiso 1 1 calc R
H10B H 0.5151 0.1251 -0.0332 0.067 Uiso 1 1 calc R
H10C H 0.6468 0.0851 0.0145 0.067 Uiso 1 1 calc R
C11 C 0.64816(12) 0.73444(11) 0.19713(6) 0.0301(2) Uani 1 1 d .
H11 H 0.5705 0.7892 0.1662 0.036 Uiso 1 1 calc R
C12 C 0.75089(13) 0.80591(12) 0.19807(7) 0.0337(2) Uani 1 1 d .
H12A H 0.6884 0.8905 0.2380 0.040 Uiso 1 1 calc R
H12B H 0.8425 0.7413 0.2172 0.040 Uiso 1 1 calc R
C13 C 0.81240(14) 0.84921(12) 0.11796(7) 0.0369(3) Uani 1 1 d .
C14 C 0.91908(17) 0.91306(16) 0.11933(9) 0.0528(3) Uani 1 1 d .
H14A H 1.0171 0.8422 0.1297 0.079 Uiso 1 1 calc R
H14B H 0.8657 0.9915 0.1623 0.079 Uiso 1 1 calc R
H14C H 0.9442 0.9473 0.0669 0.079 Uiso 1 1 calc R
C20 C 0.29741(12) 0.76017(11) 0.53062(6) 0.0285(2) Uani 1 1 d .
C21 C 0.38748(12) 0.75120(11) 0.44481(6) 0.0281(2) Uani 1 1 d .
C22 C 0.31395(12) 0.84101(11) 0.39180(7) 0.0292(2) Uani 1 1 d .
H22 H 0.2050 0.9071 0.4103 0.035 Uiso 1 1 calc R
C23 C 0.39822(12) 0.83467(11) 0.31252(7) 0.0297(2) Uani 1 1 d .
H23 H 0.3470 0.8981 0.2777 0.036 Uiso 1 1 calc R
C24 C 0.55621(12) 0.73711(11) 0.28341(6) 0.0287(2) Uani 1 1 d .
C25 C 0.62980(12) 0.64610(12) 0.33570(7) 0.0320(2) Uani 1 1 d .
H25 H 0.7375 0.5774 0.3163 0.038 Uiso 1 1 calc R
C26 C 0.54752(13) 0.65486(12) 0.41556(7) 0.0323(2) Uani 1 1 d .
H26 H 0.6006 0.5945 0.4510 0.039 Uiso 1 1 calc R
C30 C 0.15819(13) 0.75416(11) 0.54900(7) 0.0294(2) Uani 1 1 d .
C31 C 0.10269(13) 0.71395(11) 0.48485(7) 0.0305(2) Uani 1 1 d .
C32 C -0.05284(14) 0.79144(13) 0.48096(9) 0.0432(3) Uani 1 1 d .
H32 H -0.1261 0.8673 0.5213 0.052 Uiso 1 1 calc R
C33 C -0.10214(16) 0.75923(14) 0.41895(10) 0.0522(4) Uani 1 1 d .
H33 H -0.2081 0.8140 0.4166 0.063 Uiso 1 1 calc R
C34 C 0.00255(17) 0.64764(14) 0.36056(9) 0.0471(3) Uani 1 1 d .
H34 H -0.0306 0.6269 0.3174 0.056 Uiso 1 1 calc R
C35 C 0.15503(16) 0.56669(13) 0.36521(8) 0.0427(3) Uani 1 1 d .
H35 H 0.2264 0.4885 0.3259 0.051 Uiso 1 1 calc R
C36 C 0.20486(13) 0.59899(12) 0.42709(7) 0.0345(2) Uani 1 1 d .
H36 H 0.3100 0.5420 0.4301 0.041 Uiso 1 1 calc R
C41 C 0.37106(12) 0.77925(11) 0.59232(6) 0.0290(2) Uani 1 1 d .
C42 C 0.44371(14) 0.86597(13) 0.57926(7) 0.0376(3) Uani 1 1 d .
H42 H 0.4447 0.9126 0.5316 0.045 Uiso 1 1 calc R
C43 C 0.51472(15) 0.88496(15) 0.63512(9) 0.0472(3) Uani 1 1 d .
H43 H 0.5646 0.9437 0.6252 0.057 Uiso 1 1 calc R
C44 C 0.51297(16) 0.81874(15) 0.70489(9) 0.0482(3) Uani 1 1 d .
H44 H 0.5598 0.8331 0.7436 0.058 Uiso 1 1 calc R
C45 C 0.44290(15) 0.73145(14) 0.71825(8) 0.0436(3) Uani 1 1 d .
H45 H 0.4421 0.6854 0.7661 0.052 Uiso 1 1 calc R
C46 C 0.37377(13) 0.71072(12) 0.66222(7) 0.0342(2) Uani 1 1 d .
H46 H 0.3277 0.6491 0.6716 0.041 Uiso 1 1 calc R
C51 C 0.05316(12) 0.78532(12) 0.63326(7) 0.0313(2) Uani 1 1 d .
C52 C 0.01238(13) 0.90480(13) 0.68325(7) 0.0364(3) Uani 1 1 d .
H52 H 0.0474 0.9712 0.6627 0.044 Uiso 1 1 calc R
C53 C -0.07925(14) 0.92677(15) 0.76295(8) 0.0467(3) Uani 1 1 d .
H53 H -0.1071 1.0085 0.7965 0.056 Uiso 1 1 calc R
C54 C -0.13027(16) 0.83066(18) 0.79385(8) 0.0534(4) Uani 1 1 d .
H54 H -0.1896 0.8444 0.8489 0.064 Uiso 1 1 calc R
C55 C -0.09420(17) 0.71448(16) 0.74390(9) 0.0514(3) Uani 1 1 d .
H55 H -0.1306 0.6490 0.7645 0.062 Uiso 1 1 calc R
C56 C -0.00533(14) 0.69307(13) 0.66413(8) 0.0403(3) Uani 1 1 d .
H56 H 0.0161 0.6143 0.6299 0.048 Uiso 1 1 calc R

loop_
_atom_site_aniso_label
_atom_site_aniso_U_11
_atom_site_aniso_U_22
_atom_site_aniso_U_33
_atom_site_aniso_U_23
_atom_site_aniso_U_13
_atom_site_aniso_U_12
O1 0.0281(4) 0.0575(5) 0.0506(5) 0.0036(4) -0.0095(4) -0.0238(4)
O2 0.0240(4) 0.0404(4) 0.0326(4) 0.0011(3) -0.0064(3) -0.0161(3)
O3 0.0696(7) 0.0663(6) 0.0414(5) 0.0165(4) -0.0203(5) -0.0438(5)
N1 0.0228(4) 0.0397(5) 0.0334(5) -0.0003(4) -0.0048(4) -0.0164(4)
C1 0.0312(6) 0.0460(6) 0.0314(5) 0.0109(5) -0.0111(4) -0.0246(5)
C2 0.0397(6) 0.0440(6) 0.0332(6) 0.0095(5) -0.0150(5) -0.0266(5)
C3 0.0392(6) 0.0355(6) 0.0293(5) 0.0085(4) -0.0137(4) -0.0198(5)
C4 0.0309(5) 0.0335(5) 0.0243(5) 0.0063(4) -0.0095(4) -0.0156(5)
C5 0.0234(5) 0.0360(5) 0.0233(5) 0.0074(4) -0.0063(4) -0.0146(4)
C6 0.0302(5) 0.0332(5) 0.0295(5) 0.0002(4) -0.0060(4) -0.0107(5)
C7 0.0234(5) 0.0395(6) 0.0311(5) 0.0033(4) -0.0059(4) -0.0124(5)
C8 0.0267(5) 0.0368(5) 0.0231(5) 0.0055(4) -0.0060(4) -0.0166(4)
C9 0.0259(5) 0.0328(5) 0.0249(5) 0.0020(4) -0.0046(4) -0.0138(4)
C10 0.0512(7) 0.0392(6) 0.0471(7) -0.0002(5) -0.0213(6) -0.0201(6)
C11 0.0265(5) 0.0361(5) 0.0297(5) 0.0036(4) -0.0074(4) -0.0164(5)
C12 0.0314(5) 0.0405(6) 0.0328(6) 0.0011(4) -0.0074(4) -0.0202(5)
C13 0.0358(6) 0.0377(6) 0.0378(6) 0.0042(5) -0.0060(5) -0.0197(5)
C14 0.0485(8) 0.0568(8) 0.0593(8) 0.0041(6) -0.0031(6) -0.0357(7)
C20 0.0282(5) 0.0295(5) 0.0294(5) 0.0033(4) -0.0080(4) -0.0148(4)
C21 0.0288(5) 0.0320(5) 0.0290(5) 0.0018(4) -0.0084(4) -0.0186(4)
C22 0.0255(5) 0.0292(5) 0.0330(5) 0.0016(4) -0.0069(4) -0.0133(4)
C23 0.0282(5) 0.0311(5) 0.0319(5) 0.0061(4) -0.0103(4) -0.0146(4)
C24 0.0282(5) 0.0323(5) 0.0303(5) 0.0022(4) -0.0087(4) -0.0174(4)
C25 0.0234(5) 0.0362(6) 0.0349(6) 0.0030(4) -0.0078(4) -0.0126(4)
C26 0.0287(5) 0.0374(6) 0.0329(6) 0.0079(4) -0.0121(4) -0.0152(5)
C30 0.0288(5) 0.0302(5) 0.0317(5) 0.0038(4) -0.0089(4) -0.0155(4)
C31 0.0298(5) 0.0323(5) 0.0343(5) 0.0050(4) -0.0098(4) -0.0181(4)
C32 0.0303(6) 0.0391(6) 0.0577(8) -0.0068(5) -0.0142(5) -0.0125(5)
C33 0.0384(7) 0.0467(7) 0.0743(10) -0.0007(6) -0.0314(7) -0.0137(6)
C34 0.0510(7) 0.0453(7) 0.0559(8) 0.0020(6) -0.0314(6) -0.0226(6)
C35 0.0438(7) 0.0394(6) 0.0467(7) -0.0045(5) -0.0164(6) -0.0185(5)
C36 0.0303(5) 0.0338(5) 0.0418(6) 0.0024(5) -0.0138(5) -0.0149(5)
C41 0.0237(5) 0.0317(5) 0.0298(5) -0.0011(4) -0.0052(4) -0.0121(4)
C42 0.0384(6) 0.0443(6) 0.0359(6) 0.0014(5) -0.0071(5) -0.0256(5)
C43 0.0394(7) 0.0562(8) 0.0524(8) -0.0105(6) -0.0090(6) -0.0287(6)
C44 0.0368(6) 0.0571(8) 0.0474(7) -0.0116(6) -0.0188(5) -0.0146(6)
C45 0.0386(6) 0.0468(7) 0.0372(6) 0.0027(5) -0.0164(5) -0.0097(5)
C46 0.0307(5) 0.0350(6) 0.0352(6) 0.0040(4) -0.0104(4) -0.0130(5)
C51 0.0247(5) 0.0377(6) 0.0326(6) 0.0052(4) -0.0093(4) -0.0147(4)
C52 0.0279(5) 0.0421(6) 0.0379(6) -0.0001(5) -0.0094(5) -0.0148(5)
C53 0.0309(6) 0.0619(8) 0.0380(6) -0.0078(6) -0.0085(5) -0.0138(6)
C54 0.0373(7) 0.0840(10) 0.0329(6) 0.0105(6) -0.0049(5) -0.0257(7)
C55 0.0442(7) 0.0662(9) 0.0467(7) 0.0201(6) -0.0085(6) -0.0307(7)
C56 0.0362(6) 0.0441(6) 0.0432(7) 0.0098(5) -0.0086(5) -0.0220(5)

loop_
_atom_type_symbol
_atom_type_description
_atom_type_scat_dispersion_real
_atom_type_scat_dispersion_imag
_atom_type_scat_source
C C 0.0181 0.0091 'International Tables Vol C Tables 4.2.6.8 and 6.1.1.4'
H H 0.0000 0.0000 'International Tables Vol C Tables 4.2.6.8 and 6.1.1.4'
N N 0.0311 0.0180 'International Tables Vol C Tables 4.2.6.8 and 6.1.1.4'
O O 0.0492 0.0322 'International Tables Vol C Tables 4.2.6.8 and 6.1.1.4'

loop_
_geom_angle_atom_site_label_1
_geom_angle_atom_site_label_2
_geom_angle_atom_site_label_3
_geom_angle
C1 O2 C5 121.38(9)
C8 N1 C11 122.03(9)
O1 C1 O2 115.81(10)
O1 C1 C2 126.46(10)
O2 C1 C2 117.72(9)
C3 C2 C1 122.35(10)
C2 C3 C4 118.88(10)
C2 C3 C10 120.94(10)
C4 C3 C10 120.15(10)
C5 C4 C3 118.65(10)
C5 C4 C6 116.18(10)
C6 C4 C3 125.17(10)
O2 C5 C4 120.99(9)
O2 C5 C9 115.58(9)
C9 C5 C4 123.43(10)
C7 C6 C4 121.92(10)
C6 C7 C8 120.70(10)
N1 C8 C7 119.60(9)
N1 C8 C9 122.05(10)
C9 C8 C7 118.35(9)
C5 C9 C8 119.37(10)
N1 C11 C12 110.23(9)
N1 C11 C24 112.49(9)
C24 C11 C12 109.38(8)
C13 C12 C11 115.68(9)
O3 C13 C12 122.98(10)
O3 C13 C14 122.17(12)
C14 C13 C12 114.82(11)
C21 C20 C41 114.57(9)
C30 C20 C21 121.29(9)
C30 C20 C41 124.12(10)
C22 C21 C20 120.59(9)
C22 C21 C26 118.17(10)
C26 C21 C20 121.23(9)
C23 C22 C21 120.67(10)
C24 C23 C22 120.90(10)
C23 C24 C11 120.22(9)
C23 C24 C25 118.72(10)
C25 C24 C11 121.01(9)
C26 C25 C24 120.59(10)
C25 C26 C21 120.90(10)
C20 C30 C31 121.32(10)
C20 C30 C51 122.49(9)
C51 C30 C31 116.18(9)
C32 C31 C30 120.76(10)
C36 C31 C30 121.15(10)
C36 C31 C32 118.08(10)
C33 C32 C31 120.87(12)
C34 C33 C32 120.14(11)
C35 C34 C33 119.75(11)
C34 C35 C36 120.21(12)
C35 C36 C31 120.86(11)
C42 C41 C20 119.32(10)
C46 C41 C20 122.46(10)
C46 C41 C42 118.19(10)
C43 C42 C41 120.79(12)
C44 C43 C42 120.15(12)
C43 C44 C45 119.70(11)
C44 C45 C46 120.36(12)
C45 C46 C41 120.78(11)
C52 C51 C30 121.76(10)
C56 C51 C30 119.71(10)
C56 C51 C52 118.52(11)
C53 C52 C51 120.16(12)
C54 C53 C52 120.56(12)
C55 C54 C53 119.43(12)
C54 C55 C56 120.33(13)
C55 C56 C51 120.87(12)

loop_
_geom_bond_atom_site_label_1
_geom_bond_atom_site_label_2
_geom_bond_distance
O1 C1 1.2173(14)
O2 C1 1.3773(13)
O2 C5 1.3803(13)
O3 C13 1.2084(15)
N1 C8 1.3636(14)
N1 C11 1.4528(14)
C1 C2 1.4337(17)
C2 C3 1.3524(17)
C3 C4 1.4417(15)
C3 C10 1.5016(16)
C4 C5 1.3959(15)
C4 C6 1.4132(16)
C5 C9 1.3804(15)
C6 C7 1.3675(16)
C7 C8 1.4171(15)
C8 C9 1.4027(15)
C11 C12 1.5263(14)
C11 C24 1.5183(14)
C12 C13 1.5083(16)
C13 C14 1.4982(17)
C20 C21 1.4917(15)
C20 C30 1.3579(15)
C20 C41 1.4924(14)
C21 C22 1.3963(15)
C21 C26 1.3965(16)
C22 C23 1.3855(15)
C23 C24 1.3855(15)
C24 C25 1.3928(16)
C25 C26 1.3829(16)
C30 C31 1.4969(14)
C30 C51 1.4885(15)
C31 C32 1.3932(16)
C31 C36 1.3930(16)
C32 C33 1.3861(18)
C33 C34 1.382(2)
C34 C35 1.3767(19)
C35 C36 1.3879(16)
C41 C42 1.3950(15)
C41 C46 1.3934(16)
C42 C43 1.3898(17)
C43 C44 1.380(2)
C44 C45 1.381(2)
C45 C46 1.3858(16)
C51 C52 1.3973(16)
C51 C56 1.3912(16)
C52 C53 1.3894(18)
C53 C54 1.383(2)
C54 C55 1.382(2)
C55 C56 1.3826(19)

loop_
_geom_torsion_atom_site_label_1
_geom_torsion_atom_site_label_2
_geom_torsion_atom_site_label_3
_geom_torsion_atom_site_label_4
_geom_torsion
O1 C1 C2 C3 -179.78(11)
O2 C1 C2 C3 0.01(16)
O2 C5 C9 C8 -178.10(9)
N1 C8 C9 C5 176.35(9)
N1 C11 C12 C13 72.79(12)
N1 C11 C24 C23 -135.86(10)
N1 C11 C24 C25 46.77(13)
C1 O2 C5 C4 -1.30(15)
C1 O2 C5 C9 178.47(9)
C1 C2 C3 C4 -0.35(16)
C1 C2 C3 C10 -178.53(10)
C2 C3 C4 C5 -0.10(15)
C2 C3 C4 C6 -179.30(10)
C3 C4 C5 O2 0.91(15)
C3 C4 C5 C9 -178.83(10)
C3 C4 C6 C7 177.92(10)
C4 C5 C9 C8 1.65(16)
C4 C6 C7 C8 0.04(17)
C5 O2 C1 O1 -179.37(9)
C5 O2 C1 C2 0.82(14)
C5 C4 C6 C7 -1.29(16)
C6 C4 C5 O2 -179.82(9)
C6 C4 C5 C9 0.44(15)
C6 C7 C8 N1 -177.16(10)
C6 C7 C8 C9 2.07(16)
C7 C8 C9 C5 -2.86(15)
C8 N1 C11 C12 -164.60(10)
C8 N1 C11 C24 73.04(12)
C10 C3 C4 C5 178.09(10)
C10 C3 C4 C6 -1.10(17)
C11 N1 C8 C7 174.16(9)
C11 N1 C8 C9 -5.04(16)
C11 C12 C13 O3 4.57(17)
C11 C12 C13 C14 -177.28(10)
C11 C24 C25 C26 176.16(9)
C12 C11 C24 C23 101.30(11)
C12 C11 C24 C25 -76.08(12)
C20 C21 C22 C23 178.73(9)
C20 C21 C26 C25 179.29(9)
C20 C30 C31 C32 -133.60(12)
C20 C30 C31 C36 45.93(15)
C20 C30 C51 C52 48.03(15)
C20 C30 C51 C56 -131.24(12)
C20 C41 C42 C43 -179.39(11)
C20 C41 C46 C45 -179.81(10)
C21 C20 C30 C31 10.59(16)
C21 C20 C30 C51 -170.04(9)
C21 C20 C41 C42 38.42(13)
C21 C20 C41 C46 -139.95(10)
C21 C22 C23 C24 1.51(15)
C22 C21 C26 C25 -1.71(15)
C22 C23 C24 C11 -178.17(9)
C22 C23 C24 C25 -0.73(15)
C23 C24 C25 C26 -1.25(15)
C24 C11 C12 C13 -163.03(10)
C24 C25 C26 C21 2.50(16)
C26 C21 C22 C23 -0.28(15)
C30 C20 C21 C22 53.19(14)
C30 C20 C21 C26 -127.83(11)
C30 C20 C41 C42 -140.17(11)
C30 C20 C41 C46 41.45(16)
C30 C31 C32 C33 176.34(12)
C30 C31 C36 C35 -176.55(11)
C30 C51 C52 C53 -176.67(10)
C30 C51 C56 C55 175.56(11)
C31 C30 C51 C52 -132.58(11)
C31 C30 C51 C56 48.16(14)
C31 C32 C33 C34 1.0(2)
C32 C31 C36 C35 2.99(18)
C32 C33 C34 C35 1.4(2)
C33 C34 C35 C36 -1.6(2)
C34 C35 C36 C31 -0.61(19)
C36 C31 C32 C33 -3.20(19)
C41 C20 C21 C22 -125.45(10)
C41 C20 C21 C26 53.53(13)
C41 C20 C30 C31 -170.90(9)
C41 C20 C30 C51 8.47(17)
C41 C42 C43 C44 -0.54(19)
C42 C41 C46 C45 1.80(16)
C42 C43 C44 C45 1.2(2)
C43 C44 C45 C46 -0.34(19)
C44 C45 C46 C41 -1.18(18)
C46 C41 C42 C43 -0.94(17)
C51 C30 C31 C32 47.00(15)
C51 C30 C31 C36 -133.48(11)
C51 C52 C53 C54 0.39(18)
C52 C51 C56 C55 -3.73(17)
C52 C53 C54 C55 -2.3(2)
C53 C54 C55 C56 1.2(2)
C54 C55 C56 C51 1.8(2)
C56 C51 C52 C53 2.61(16)
